data_4125268
loop_
_publ_author_name
'Pfeifer, Lukas'
'Engle, Keary M.'
'Pidgeon, George W.'
'Sparkes, Hazel A.'
'Thompson, Amber L.'
'Brown, John M.'
'Gouverneur, V\'eronique'

_publ_section_title
;
 Hydrogen-Bonded Homoleptic Fluoride-Diarylurea Complexes: Structure,
 Reactivity, and Coordinating Power.
;
_journal_issue 40
_journal_name_full 'Journal of the American Chemical Society'
_journal_page_first 13314
_journal_paper_doi 10.1021/jacs.6b07501
_journal_volume 138
_journal_year 2016
_chemical_formula_moiety 'C19 H24 N2 O, C16 H36 N, F, H2 O'
_chemical_formula_sum 'C35 H62 F N3 O2'
_chemical_formula_weight 575.89
_chemical_melting_point ?
_space_group_IT_number 14
_symmetry_cell_setting monoclinic
_symmetry_space_group_name_Hall '-P 2yn'
_symmetry_space_group_name_H-M 'P 1 21/n 1'
_atom_sites_solution_hydrogens difmap
_atom_sites_solution_primary direct
_audit_creation_date 2013-06-06
_audit_creation_method CRYSTALS_ver_14.52
_cell_angle_alpha 90
_cell_angle_beta 103.648(3)
_cell_angle_gamma 90
_cell_formula_units_Z 8
_cell_length_a 15.9606(5)
_cell_length_b 17.2439(4)
_cell_length_c 26.6482(8)
_cell_measurement_reflns_used 8551
_cell_measurement_temperature 150
_cell_measurement_theta_max 77
_cell_measurement_theta_min 3
_cell_volume 7127.1(4)
_computing_cell_refinement 'CrysAlis, (Oxford Diffraction, 2002)'
_computing_data_collection 'SuperNova, (Oxford Diffraction, 2010)'
_computing_data_reduction 'CrysAlis, (Oxford Diffraction, 2002)'
_computing_molecular_graphics 'CAMERON (Watkin et al., 1996)'
_computing_publication_material 'CRYSTALS (Betteridge et al., 2003)'
_computing_structure_refinement 'CRYSTALS (Betteridge et al., 2003)'
_computing_structure_solution 'SIR92 (Altomare et al., 1994)'
_diffrn_ambient_temperature 150
_diffrn_measured_fraction_theta_full 0.998
_diffrn_measured_fraction_theta_max 0.986
_diffrn_measurement_device Area
_diffrn_measurement_device_type 'Oxford Diffraction SuperNova'
_diffrn_measurement_method \w
_diffrn_radiation_monochromator graphite
_diffrn_radiation_type 'Cu K\a'
_diffrn_radiation_wavelength 1.54180
_diffrn_reflns_av_R_equivalents 0.040
_diffrn_reflns_limit_h_max 20
_diffrn_reflns_limit_h_min -14
_diffrn_reflns_limit_k_max 18
_diffrn_reflns_limit_k_min -21
_diffrn_reflns_limit_l_max 33
_diffrn_reflns_limit_l_min -32
_diffrn_reflns_number 45181
_diffrn_reflns_theta_full 74.727
_diffrn_reflns_theta_max 77.038
_diffrn_reflns_theta_min 2.955
_diffrn_standards_number 0
_exptl_absorpt_coefficient_mu 0.540
_exptl_absorpt_correction_T_max 0.94
_exptl_absorpt_correction_T_min 0.67
_exptl_absorpt_correction_type multi-scan
_exptl_absorpt_process_details 'CrysAlis, (Oxford Diffraction, 2002)'
_exptl_crystal_colour clear_pale_colourless
_exptl_crystal_density_diffrn 1.073
_exptl_crystal_density_meas ?
_exptl_crystal_density_method 'not measured'
_exptl_crystal_description block
_exptl_crystal_F_000 2544
_exptl_crystal_size_max 0.20
_exptl_crystal_size_mid 0.18
_exptl_crystal_size_min 0.11
_refine_diff_density_max 0.83
_refine_diff_density_min -0.61
_refine_ls_extinction_method None
_refine_ls_goodness_of_fit_ref 0.9713
_refine_ls_hydrogen_treatment constr
_refine_ls_matrix_type full
_refine_ls_number_parameters 759
_refine_ls_number_reflns 13140
_refine_ls_number_restraints 216
_refine_ls_R_factor_all 0.0933
_refine_ls_R_factor_gt 0.0606
_refine_ls_shift/su_max 0.0005459
_refine_ls_shift/su_mean 0.0000332
_refine_ls_structure_factor_coef Fsqd
_refine_ls_weighting_details
;
 Method= Modified Sheldrick 
 w=1/[\s^2^(F^2^) + ( 0.08P)^2^ + 2.86P] 
 ,where P=(max(Fo^2^,0) + 2Fc^2^)/3 
;
_refine_ls_weighting_scheme calc
_refine_ls_wR_factor_all 0.1795
_refine_ls_wR_factor_gt 0.1517
_refine_ls_wR_factor_ref 0.1791
_reflns_limit_h_max 19
_reflns_limit_h_min -20
_reflns_limit_k_max 21
_reflns_limit_k_min 0
_reflns_limit_l_max 33
_reflns_limit_l_min 0
_reflns_number_gt 8643
_reflns_number_total 14864
_reflns_threshold_expression I>2.0\s(I)
_oxford_diffrn_Wilson_B_factor 4.21
_oxford_diffrn_Wilson_scale 0.45
_oxford_refine_ls_r_factor_ref 0.0932
_oxford_refine_ls_scale 1.662(9)
_oxford_reflns_number_all 13144
_oxford_reflns_threshold_expression_ref I>-3.0\s(I)
_oxford_structure_analysis_title 064gwp12
_cod_data_source_file ja6b07501_si_002.cif
_cod_data_source_block 2o
_cod_depositor_comments
;
The following automatic conversions were performed:

'_chemical_melting_point' value 'not measured' was changed to '?' -
the value is undefined or not given.

'_exptl_crystal_density_meas' value 'not measured' was changed to '?'
- the value is perceived as not measured.

Automatic conversion script
Id: cif_fix_values 4268 2015-11-12 08:31:59Z antanas 

 Adding full bibliography for 4125254--4125278.cif.
;
_cod_original_sg_symbol_H-M 'P 1 21/n 1 '
_cod_original_formula_sum 'C35 H62 F1 N3 O2'
_cod_database_code 4125268

loop_
_symmetry_equiv_pos_as_xyz
x,y,z
-x,-y,-z
-x+1/2,y+1/2,-z+1/2
x+1/2,-y+1/2,z+1/2

loop_
_atom_site_label
_atom_site_type_symbol
_atom_site_fract_x
_atom_site_fract_y
_atom_site_fract_z
_atom_site_U_iso_or_equiv
_atom_site_occupancy
_atom_site_adp_type
_atom_site_refinement_flags_posn
_atom_site_refinement_flags_occupancy
_atom_site_disorder_assembly
_atom_site_disorder_group
F1 F 0.42346(10) 0.41123(8) 0.24894(6) 0.0616 1.0000 Uani . . . .
O1 O 0.50684(14) 0.18066(10) 0.31988(7) 0.0632 1.0000 Uani . . . .
C1 C 0.48410(15) 0.24474(14) 0.30174(9) 0.0464 1.0000 Uani . . . .
F2 F 0.56089(11) 0.61827(8) 0.25579(6) 0.0640 1.0000 Uani . . . .
O2 O 0.50334(13) 0.84832(10) 0.17876(7) 0.0621 1.0000 Uani . . . .
C2 C 0.51896(14) 0.78468(14) 0.19920(10) 0.0474 1.0000 Uani . . . .
O3 O 0.46573(12) 0.53976(11) 0.30994(7) 0.0625 1.0000 Uani . . . .
O4 O 0.52700(12) 0.48540(11) 0.19737(7) 0.0598 1.0000 Uani . . . .
N11 N 0.44945(12) 0.25880(11) 0.25066(7) 0.0463 1.0000 Uani . . . .
C12 C 0.44495(14) 0.20791(13) 0.20916(9) 0.0445 1.0000 Uani . . . .
C13 C 0.40845(18) 0.23586(15) 0.16023(10) 0.0592 1.0000 Uani . . . .
C14 C 0.4039(2) 0.19103(16) 0.11713(10) 0.0631 1.0000 Uani . . . .
C15 C 0.43497(16) 0.11553(13) 0.12048(9) 0.0520 1.0000 Uani D . . .
C16 C 0.47170(16) 0.08793(14) 0.16946(9) 0.0504 1.0000 Uani . . . .
C17 C 0.47608(15) 0.13209(13) 0.21348(9) 0.0457 1.0000 Uani . . . .
C18 C 0.43815(14) 0.06860(12) 0.07282(7) 0.0687 1.0000 Uani D . . .
C19 C 0.5154(3) 0.0845(2) 0.05414(14) 0.1013 0.916(6) Uani D P 1 1
C20 C 0.4086(2) -0.01306(16) 0.07560(11) 0.0813 1.0000 Uani D . . .
N21 N 0.48836(13) 0.31149(12) 0.33033(7) 0.0502 1.0000 Uani . . . .
C22 C 0.51990(16) 0.32048(15) 0.38381(9) 0.0497 1.0000 Uani . . . .
C23 C 0.51407(18) 0.39399(16) 0.40429(10) 0.0584 1.0000 Uani . . . .
C24 C 0.5450(2) 0.40667(19) 0.45648(11) 0.0690 1.0000 Uani . . . .
C25 C 0.5830(2) 0.3485(2) 0.49032(10) 0.0770 1.0000 Uani D . . .
C26 C 0.5871(2) 0.2761(2) 0.46937(11) 0.0741 1.0000 Uani . . . .
C27 C 0.55731(19) 0.26154(17) 0.41708(10) 0.0626 1.0000 Uani . . . .
C28 C 0.61610(16) 0.36140(18) 0.54799(8) 0.1025 1.0000 Uani D . . .
C29 C 0.7015(5) 0.3294(5) 0.56817(19) 0.1099 0.213(7) Uani D P 2 1
C30 C 0.5493(2) 0.3517(3) 0.57664(11) 0.1085 1.0000 Uani D . . .
N31 N 0.55028(13) 0.77289(12) 0.25115(8) 0.0497 1.0000 Uani . . . .
C32 C 0.55731(14) 0.82729(14) 0.29113(10) 0.0473 1.0000 Uani . . . .
C33 C 0.58673(17) 0.80057(15) 0.34126(10) 0.0578 1.0000 Uani . . . .
C34 C 0.59233(19) 0.84906(16) 0.38302(11) 0.0616 1.0000 Uani . . . .
C35 C 0.56883(16) 0.92686(15) 0.37679(10) 0.0551 1.0000 Uani . . . .
C36 C 0.53980(16) 0.95278(14) 0.32633(10) 0.0532 1.0000 Uani . . . .
C37 C 0.53415(15) 0.90525(14) 0.28378(10) 0.0496 1.0000 Uani . . . .
C38 C 0.5729(2) 0.97936(18) 0.42276(11) 0.0686 1.0000 Uani . . . .
C39 C 0.4832(3) 1.0037(3) 0.42629(15) 0.1252 1.0000 Uani . . . .
C40 C 0.6302(3) 1.04988(19) 0.42134(14) 0.0936 1.0000 Uani . . . .
N41 N 0.50856(13) 0.71519(12) 0.17292(8) 0.0494 1.0000 Uani . . . .
C42 C 0.47978(14) 0.70319(14) 0.11960(9) 0.0469 1.0000 Uani . . . .
C43 C 0.48923(17) 0.62922(15) 0.10095(10) 0.0532 1.0000 Uani . . . .
C44 C 0.46089(18) 0.61264(16) 0.04897(10) 0.0590 1.0000 Uani . . . .
C45 C 0.42184(18) 0.66869(16) 0.01327(10) 0.0578 1.0000 Uani . . . .
C46 C 0.41276(16) 0.74177(15) 0.03264(10) 0.0553 1.0000 Uani . . . .
C47 C 0.43993(15) 0.76004(15) 0.08440(10) 0.0519 1.0000 Uani . . . .
C48 C 0.3920(2) 0.65012(19) -0.04381(11) 0.0708 1.0000 Uani . . . .
C49 C 0.4662(2) 0.6321(3) -0.06811(12) 0.0906 1.0000 Uani . . . .
C50 C 0.3274(3) 0.5831(3) -0.05366(15) 0.1124 1.0000 Uani . . . .
N51 N 0.73980(11) 0.43423(10) 0.31352(7) 0.0402 1.0000 Uani . . . .
C52 C 0.79045(14) 0.48453(13) 0.28435(9) 0.0451 1.0000 Uani . . . .
C53 C 0.73679(16) 0.53171(14) 0.24029(9) 0.0492 1.0000 Uani . . . .
C54 C 0.79533(18) 0.57919(15) 0.21447(11) 0.0597 1.0000 Uani . . . .
C55 C 0.7443(2) 0.63112(18) 0.17205(13) 0.0774 1.0000 Uani . . . .
C56 C 0.68238(14) 0.48344(13) 0.33913(9) 0.0424 1.0000 Uani . . . .
C57 C 0.72915(15) 0.53718(14) 0.38141(9) 0.0484 1.0000 Uani . . . .
C58 C 0.66562(19) 0.58316(16) 0.40322(12) 0.0648 1.0000 Uani . . . .
C59 C 0.7097(2) 0.63861(19) 0.44558(13) 0.0794 1.0000 Uani . . . .
C60 C 0.80499(14) 0.38908(14) 0.35322(9) 0.0462 1.0000 Uani . . . .
C61 C 0.76971(15) 0.33821(14) 0.38963(9) 0.0484 1.0000 Uani . . . .
C62 C 0.84363(19) 0.2955(2) 0.42556(11) 0.0701 1.0000 Uani . . . .
C63 C 0.8173(2) 0.2430(2) 0.46333(12) 0.0807 1.0000 Uani . . . .
C64 C 0.67989(14) 0.37999(12) 0.27653(8) 0.0403 1.0000 Uani . . . .
C65 C 0.72172(15) 0.32984(13) 0.24262(9) 0.0464 1.0000 Uani . . . .
C66 C 0.65349(17) 0.27684(15) 0.21047(10) 0.0539 1.0000 Uani . . . .
C67 C 0.6894(2) 0.22548(17) 0.17418(11) 0.0670 1.0000 Uani . . . .
N71 N 0.26120(11) 0.61080(10) 0.19232(7) 0.0382 1.0000 Uani . . . .
C72 C 0.32346(13) 0.66071(12) 0.23113(8) 0.0404 1.0000 Uani . . . .
C73 C 0.28243(15) 0.71474(13) 0.26341(9) 0.0465 1.0000 Uani . . . .
C74 C 0.35170(17) 0.76871(15) 0.29353(11) 0.0563 1.0000 Uani . . . .
C75 C 0.3177(2) 0.82274(18) 0.32937(12) 0.0754 1.0000 Uani . . . .
C76 C 0.20267(14) 0.66031(13) 0.15152(9) 0.0417 1.0000 Uani . . . .
C77 C 0.24905(15) 0.71037(13) 0.11973(9) 0.0472 1.0000 Uani . . . .
C78 C 0.18503(18) 0.75434(15) 0.07760(10) 0.0553 1.0000 Uani . . . .
C79 C 0.1377(2) 0.70291(19) 0.03434(11) 0.0779 1.0000 Uani . . . .
C80 C 0.20377(14) 0.56400(13) 0.21925(9) 0.0428 1.0000 Uani . . . .
C81 C 0.25137(15) 0.51310(13) 0.26310(9) 0.0471 1.0000 Uani . . . .
C82 C 0.18863(19) 0.46766(15) 0.28641(11) 0.0607 1.0000 Uani . . . .
C83 C 0.2341(2) 0.41273(17) 0.32845(12) 0.0735 1.0000 Uani . . . .
C84 C 0.31687(14) 0.55748(13) 0.16804(8) 0.0414 1.0000 Uani . . . .
C85 C 0.26826(16) 0.50926(13) 0.12298(9) 0.0468 1.0000 Uani . . . .
C86 C 0.32841(18) 0.45152(15) 0.10649(10) 0.0573 1.0000 Uani . . . .
C87 C 0.2842(2) 0.40343(18) 0.06052(11) 0.0723 1.0000 Uani . . . .
C119 C 0.4100(4) 0.1129(3) 0.0248(2) 0.0792 0.084(6) Uani D P 1 2
C129 C 0.6773(3) 0.4254(4) 0.56022(14) 0.1250 0.787(7) Uani D P 2 2
H131 H 0.3869 0.2865 0.1568 0.0712 1.0000 Uiso R . . .
H141 H 0.3784 0.2121 0.0839 0.0764 1.0000 Uiso R . . .
H161 H 0.4923 0.0373 0.1739 0.0587 1.0000 Uiso R . . .
H171 H 0.5002 0.1121 0.2459 0.0548 1.0000 Uiso R . . .
H192 H 0.5072 0.0715 0.0174 0.1522 0.916(6) Uiso R P 1 1
H193 H 0.5567 0.0478 0.0743 0.1507 0.916(6) Uiso R P 1 1
H191 H 0.5375 0.1367 0.0619 0.1523 0.916(6) Uiso R P 1 1
H202 H 0.4029 -0.0378 0.0415 0.1217 1.0000 Uiso R . . .
H201 H 0.4548 -0.0396 0.1012 0.1220 1.0000 Uiso R . . .
H203 H 0.3528 -0.0185 0.0856 0.1215 1.0000 Uiso R . . .
H231 H 0.4890 0.4344 0.3819 0.0698 1.0000 Uiso R . . .
H241 H 0.5401 0.4573 0.4692 0.0833 1.0000 Uiso R . . .
H261 H 0.6100 0.2343 0.4908 0.0887 1.0000 Uiso R . . .
H271 H 0.5598 0.2115 0.4038 0.0747 1.0000 Uiso R . . .
H291 H 0.7185 0.3432 0.6039 0.1649 0.213(7) Uiso R P 2 1
H293 H 0.7407 0.3526 0.5501 0.1650 0.213(7) Uiso R P 2 1
H292 H 0.6995 0.2737 0.5639 0.1652 0.213(7) Uiso R P 2 1
H303 H 0.5722 0.3639 0.6128 0.1628 1.0000 Uiso R . . .
H301 H 0.5043 0.3884 0.5599 0.1631 1.0000 Uiso R . . .
H302 H 0.5297 0.2985 0.5727 0.1622 1.0000 Uiso R . . .
H331 H 0.6028 0.7466 0.3465 0.0683 1.0000 Uiso R . . .
H341 H 0.6118 0.8299 0.4170 0.0736 1.0000 Uiso R . . .
H361 H 0.5215 1.0040 0.3206 0.0639 1.0000 Uiso R . . .
H371 H 0.5159 0.9250 0.2505 0.0594 1.0000 Uiso R . . .
H381 H 0.5970 0.9503 0.4542 0.0815 1.0000 Uiso R . . .
H393 H 0.4883 1.0398 0.4547 0.1875 1.0000 Uiso R . . .
H391 H 0.4546 1.0285 0.3939 0.1876 1.0000 Uiso R . . .
H392 H 0.4535 0.9564 0.4330 0.1875 1.0000 Uiso R . . .
H401 H 0.6322 1.0803 0.4531 0.1393 1.0000 Uiso R . . .
H403 H 0.6879 1.0325 0.4202 0.1404 1.0000 Uiso R . . .
H402 H 0.6044 1.0796 0.3901 0.1397 1.0000 Uiso R . . .
H431 H 0.5155 0.5905 0.1246 0.0632 1.0000 Uiso R . . .
H441 H 0.4678 0.5617 0.0374 0.0711 1.0000 Uiso R . . .
H461 H 0.3860 0.7803 0.0093 0.0660 1.0000 Uiso R . . .
H471 H 0.4324 0.8098 0.0966 0.0618 1.0000 Uiso R . . .
H481 H 0.3626 0.6964 -0.0599 0.0851 1.0000 Uiso R . . .
H491 H 0.4443 0.6174 -0.1035 0.1349 1.0000 Uiso R . . .
H492 H 0.5006 0.6784 -0.0668 0.1360 1.0000 Uiso R . . .
H493 H 0.4992 0.5899 -0.0490 0.1355 1.0000 Uiso R . . .
H501 H 0.3058 0.5776 -0.0901 0.1688 1.0000 Uiso R . . .
H502 H 0.2811 0.5936 -0.0368 0.1691 1.0000 Uiso R . . .
H503 H 0.3577 0.5354 -0.0402 0.1691 1.0000 Uiso R . . .
H521 H 0.8253 0.5187 0.3090 0.0536 1.0000 Uiso R . . .
H522 H 0.8281 0.4496 0.2715 0.0534 1.0000 Uiso R . . .
H531 H 0.6981 0.5664 0.2533 0.0586 1.0000 Uiso R . . .
H532 H 0.7024 0.4971 0.2150 0.0590 1.0000 Uiso R . . .
H541 H 0.8357 0.6097 0.2406 0.0716 1.0000 Uiso R . . .
H542 H 0.8300 0.5443 0.1991 0.0719 1.0000 Uiso R . . .
H551 H 0.7829 0.6597 0.1563 0.1155 1.0000 Uiso R . . .
H552 H 0.7094 0.6664 0.1871 0.1154 1.0000 Uiso R . . .
H553 H 0.7072 0.5996 0.1453 0.1152 1.0000 Uiso R . . .
H561 H 0.6461 0.5124 0.3113 0.0507 1.0000 Uiso R . . .
H562 H 0.6467 0.4484 0.3537 0.0506 1.0000 Uiso R . . .
H571 H 0.7650 0.5719 0.3667 0.0591 1.0000 Uiso R . . .
H572 H 0.7665 0.5087 0.4097 0.0572 1.0000 Uiso R . . .
H581 H 0.6285 0.6127 0.3745 0.0786 1.0000 Uiso R . . .
H582 H 0.6303 0.5477 0.4167 0.0786 1.0000 Uiso R . . .
H591 H 0.6679 0.6640 0.4611 0.1189 1.0000 Uiso R . . .
H593 H 0.7429 0.6769 0.4314 0.1194 1.0000 Uiso R . . .
H592 H 0.7487 0.6109 0.4733 0.1186 1.0000 Uiso R . . .
H602 H 0.8451 0.4256 0.3735 0.0557 1.0000 Uiso R . . .
H601 H 0.8359 0.3573 0.3337 0.0551 1.0000 Uiso R . . .
H612 H 0.7389 0.3695 0.4106 0.0581 1.0000 Uiso R . . .
H611 H 0.7297 0.3009 0.3707 0.0568 1.0000 Uiso R . . .
H622 H 0.8836 0.3340 0.4467 0.0835 1.0000 Uiso R . . .
H621 H 0.8726 0.2652 0.4044 0.0839 1.0000 Uiso R . . .
H631 H 0.8680 0.2175 0.4843 0.1206 1.0000 Uiso R . . .
H632 H 0.7898 0.2726 0.4866 0.1209 1.0000 Uiso R . . .
H633 H 0.7775 0.2046 0.4444 0.1210 1.0000 Uiso R . . .
H641 H 0.6527 0.3469 0.2983 0.0479 1.0000 Uiso R . . .
H642 H 0.6349 0.4121 0.2547 0.0473 1.0000 Uiso R . . .
H651 H 0.7680 0.3004 0.2637 0.0558 1.0000 Uiso R . . .
H652 H 0.7442 0.3616 0.2186 0.0555 1.0000 Uiso R . . .
H661 H 0.6311 0.2438 0.2338 0.0652 1.0000 Uiso R . . .
H662 H 0.6067 0.3086 0.1904 0.0653 1.0000 Uiso R . . .
H673 H 0.6445 0.1919 0.1552 0.1005 1.0000 Uiso R . . .
H672 H 0.7358 0.1942 0.1944 0.1004 1.0000 Uiso R . . .
H671 H 0.7111 0.2568 0.1499 0.1004 1.0000 Uiso R . . .
H721 H 0.3562 0.6907 0.2115 0.0485 1.0000 Uiso R . . .
H722 H 0.3625 0.6252 0.2540 0.0486 1.0000 Uiso R . . .
H731 H 0.2365 0.7456 0.2411 0.0559 1.0000 Uiso R . . .
H732 H 0.2582 0.6854 0.2877 0.0565 1.0000 Uiso R . . .
H741 H 0.3751 0.7991 0.2692 0.0679 1.0000 Uiso R . . .
H742 H 0.3978 0.7385 0.3146 0.0680 1.0000 Uiso R . . .
H751 H 0.3631 0.8576 0.3459 0.1128 1.0000 Uiso R . . .
H752 H 0.2695 0.8524 0.3093 0.1127 1.0000 Uiso R . . .
H753 H 0.2987 0.7922 0.3549 0.1125 1.0000 Uiso R . . .
H762 H 0.1709 0.6925 0.1703 0.0497 1.0000 Uiso R . . .
H761 H 0.1640 0.6248 0.1292 0.0499 1.0000 Uiso R . . .
H772 H 0.2849 0.7477 0.1422 0.0578 1.0000 Uiso R . . .
H771 H 0.2852 0.6783 0.1032 0.0561 1.0000 Uiso R . . .
H782 H 0.2164 0.7945 0.0613 0.0669 1.0000 Uiso R . . .
H781 H 0.1431 0.7796 0.0931 0.0659 1.0000 Uiso R . . .
H792 H 0.0986 0.7330 0.0079 0.1165 1.0000 Uiso R . . .
H791 H 0.1793 0.6761 0.0186 0.1169 1.0000 Uiso R . . .
H793 H 0.1025 0.6658 0.0488 0.1160 1.0000 Uiso R . . .
H801 H 0.1677 0.6012 0.2316 0.0515 1.0000 Uiso R . . .
H802 H 0.1668 0.5326 0.1920 0.0501 1.0000 Uiso R . . .
H811 H 0.2860 0.5444 0.2906 0.0577 1.0000 Uiso R . . .
H812 H 0.2880 0.4766 0.2500 0.0567 1.0000 Uiso R . . .
H821 H 0.1534 0.5028 0.3011 0.0734 1.0000 Uiso R . . .
H822 H 0.1520 0.4372 0.2584 0.0730 1.0000 Uiso R . . .
H831 H 0.1925 0.3854 0.3436 0.1097 1.0000 Uiso R . . .
H832 H 0.2746 0.4412 0.3560 0.1091 1.0000 Uiso R . . .
H833 H 0.2676 0.3755 0.3136 0.1093 1.0000 Uiso R . . .
H841 H 0.3590 0.5895 0.1570 0.0497 1.0000 Uiso R . . .
H842 H 0.3460 0.5240 0.1958 0.0498 1.0000 Uiso R . . .
H851 H 0.2427 0.5419 0.0938 0.0565 1.0000 Uiso R . . .
H852 H 0.2220 0.4812 0.1333 0.0562 1.0000 Uiso R . . .
H861 H 0.3769 0.4792 0.0987 0.0685 1.0000 Uiso R . . .
H862 H 0.3487 0.4176 0.1356 0.0694 1.0000 Uiso R . . .
H871 H 0.3225 0.3662 0.0494 0.1072 1.0000 Uiso R . . .
H872 H 0.2622 0.4360 0.0317 0.1076 1.0000 Uiso R . . .
H873 H 0.2362 0.3750 0.0667 0.1079 1.0000 Uiso R . . .
H1191 H 0.4152 0.0812 -0.0040 0.1190 0.084(6) Uiso R P 1 2
H1192 H 0.4448 0.1587 0.0259 0.1190 0.084(6) Uiso R P 1 2
H1193 H 0.3507 0.1277 0.0207 0.1190 0.084(6) Uiso R P 1 2
H1291 H 0.7055 0.4185 0.5963 0.1877 0.787(7) Uiso R P 2 2
H1292 H 0.7189 0.4218 0.5398 0.1876 0.787(7) Uiso R P 2 2
H1293 H 0.6429 0.4732 0.5543 0.1884 0.787(7) Uiso R P 2 2
H182 H 0.3890 0.0872 0.0463 0.0817 0.916(6) Uiso R P 1 1
H181 H 0.5009 0.0621 0.0761 0.0820 0.084(6) Uiso R P 1 2
H282 H 0.6253 0.4173 0.5502 0.1231 0.213(7) Uiso R P 2 1
H281 H 0.6534 0.3183 0.5621 0.1240 0.787(7) Uiso R P 2 2
H211 H 0.4689 0.3526 0.3127 0.0604 1.0000 Uiso R . . .
H411 H 0.5254 0.6749 0.1915 0.0594 1.0000 Uiso R . . .
H111 H 0.4372 0.3072 0.2425 0.0568 1.0000 Uiso R . . .
H42 H 0.4934 0.4582 0.2105 0.0904 1.0000 Uiso R . . .
H32 H 0.4989 0.5676 0.2957 0.0939 1.0000 Uiso R . . .
H311 H 0.5623 0.7249 0.2600 0.0606 1.0000 Uiso R . . .
H31 H 0.4563 0.4977 0.2927 0.0936 1.0000 Uiso R . . .
H41 H 0.5397 0.5243 0.2168 0.0903 1.0000 Uiso R . . .

loop_
_atom_site_aniso_label
_atom_site_aniso_U_11
_atom_site_aniso_U_22
_atom_site_aniso_U_33
_atom_site_aniso_U_23
_atom_site_aniso_U_13
_atom_site_aniso_U_12
F1 0.0742(10) 0.0446(7) 0.0650(9) 0.0016(7) 0.0144(7) 0.0115(7)
O1 0.0891(14) 0.0480(10) 0.0516(10) 0.0046(8) 0.0151(9) 0.0084(9)
C1 0.0419(12) 0.0475(13) 0.0532(13) 0.0021(10) 0.0181(10) 0.0016(10)
F2 0.0772(10) 0.0431(7) 0.0699(9) 0.0043(7) 0.0138(8) 0.0118(7)
O2 0.0837(13) 0.0439(9) 0.0633(11) 0.0101(8) 0.0264(10) 0.0021(9)
C2 0.0394(12) 0.0456(12) 0.0635(15) 0.0051(11) 0.0246(11) 0.0013(10)
O3 0.0605(11) 0.0663(11) 0.0573(10) -0.0058(9) 0.0069(8) 0.0092(9)
O4 0.0569(11) 0.0627(11) 0.0557(10) -0.0008(8) 0.0055(8) 0.0070(9)
N11 0.0466(11) 0.0434(10) 0.0477(10) 0.0014(8) 0.0086(8) 0.0047(8)
C12 0.0402(11) 0.0425(11) 0.0513(13) 0.0026(10) 0.0119(10) -0.0015(9)
C13 0.0685(17) 0.0480(13) 0.0544(14) 0.0022(12) 0.0014(12) 0.0075(12)
C14 0.0826(19) 0.0512(14) 0.0483(14) 0.0046(12) 0.0012(13) 0.0007(13)
C15 0.0577(14) 0.0490(12) 0.0500(13) -0.0011(10) 0.0139(11) -0.0098(11)
C16 0.0515(13) 0.0435(12) 0.0576(14) 0.0016(11) 0.0160(11) -0.0020(10)
C17 0.0451(12) 0.0458(12) 0.0471(12) 0.0049(10) 0.0130(10) -0.0006(10)
C18 0.0886(18) 0.0626(15) 0.0577(14) -0.0085(12) 0.0228(13) -0.0172(14)
C19 0.118(3) 0.106(3) 0.099(3) -0.045(2) 0.063(2) -0.038(2)
C20 0.116(2) 0.0587(16) 0.0725(18) -0.0123(14) 0.0288(17) -0.0112(17)
N21 0.0567(12) 0.0481(11) 0.0480(11) 0.0014(9) 0.0163(9) 0.0071(9)
C22 0.0482(13) 0.0580(14) 0.0469(13) 0.0008(11) 0.0190(10) -0.0004(11)
C23 0.0637(16) 0.0601(15) 0.0554(14) -0.0017(12) 0.0220(12) -0.0002(13)
C24 0.084(2) 0.0707(18) 0.0563(16) -0.0099(14) 0.0246(15) -0.0070(16)
C25 0.088(2) 0.094(2) 0.0503(14) -0.0037(15) 0.0183(14) -0.0212(18)
C26 0.086(2) 0.079(2) 0.0535(16) 0.0089(15) 0.0086(15) -0.0069(17)
C27 0.0726(18) 0.0611(16) 0.0545(15) 0.0040(13) 0.0159(13) 0.0025(14)
C28 0.118(2) 0.131(3) 0.0545(15) -0.0076(17) 0.0124(16) -0.026(2)
C29 0.112(6) 0.155(7) 0.054(6) 0.007(6) 0.002(6) -0.030(6)
C30 0.118(3) 0.151(3) 0.0588(18) -0.020(2) 0.0271(18) 0.000(3)
N31 0.0462(11) 0.0437(10) 0.0590(12) 0.0048(9) 0.0118(9) 0.0046(8)
C32 0.0357(11) 0.0447(12) 0.0615(14) 0.0028(11) 0.0115(10) -0.0011(9)
C33 0.0579(15) 0.0451(13) 0.0656(16) 0.0079(12) 0.0051(12) 0.0064(11)
C34 0.0674(17) 0.0552(15) 0.0548(15) 0.0068(12) 0.0000(13) 0.0094(13)
C35 0.0492(14) 0.0484(13) 0.0630(15) 0.0029(12) 0.0041(11) 0.0029(11)
C36 0.0494(14) 0.0432(12) 0.0649(15) 0.0029(11) 0.0096(11) 0.0036(11)
C37 0.0453(13) 0.0452(12) 0.0580(14) 0.0066(11) 0.0115(11) 0.0004(10)
C38 0.0742(19) 0.0659(17) 0.0568(16) -0.0014(13) -0.0024(14) 0.0184(15)
C39 0.095(3) 0.187(5) 0.084(3) -0.047(3) 0.002(2) 0.055(3)
C40 0.124(3) 0.0566(17) 0.083(2) -0.0108(16) -0.011(2) 0.0073(19)
N41 0.0508(11) 0.0440(10) 0.0565(12) 0.0080(9) 0.0187(9) 0.0064(9)
C42 0.0398(12) 0.0481(12) 0.0571(14) 0.0089(11) 0.0199(10) 0.0015(10)
C43 0.0559(14) 0.0495(13) 0.0564(14) 0.0112(11) 0.0175(11) 0.0087(11)
C44 0.0665(17) 0.0519(14) 0.0598(15) 0.0053(12) 0.0175(13) 0.0087(12)
C45 0.0575(15) 0.0611(15) 0.0561(15) 0.0100(12) 0.0157(12) 0.0068(12)
C46 0.0489(13) 0.0560(14) 0.0626(15) 0.0178(12) 0.0161(11) 0.0067(11)
C47 0.0461(13) 0.0497(13) 0.0640(15) 0.0112(11) 0.0212(11) 0.0067(11)
C48 0.077(2) 0.0707(18) 0.0599(16) 0.0102(14) 0.0073(14) 0.0110(16)
C49 0.099(3) 0.116(3) 0.0613(18) 0.0003(19) 0.0264(18) -0.011(2)
C50 0.089(3) 0.160(4) 0.079(2) -0.012(3) 0.002(2) -0.031(3)
N51 0.0362(9) 0.0377(9) 0.0476(10) 0.0015(8) 0.0113(8) 0.0022(7)
C52 0.0386(11) 0.0442(11) 0.0542(13) -0.0008(10) 0.0145(10) -0.0032(9)
C53 0.0538(14) 0.0410(11) 0.0536(14) 0.0043(10) 0.0144(11) -0.0034(10)
C54 0.0654(16) 0.0478(13) 0.0705(17) 0.0076(12) 0.0256(13) -0.0010(12)
C55 0.090(2) 0.0606(17) 0.085(2) 0.0228(16) 0.0267(18) -0.0009(16)
C56 0.0386(11) 0.0381(11) 0.0516(12) 0.0003(9) 0.0129(9) 0.0055(9)
C57 0.0490(13) 0.0431(12) 0.0527(13) -0.0019(10) 0.0113(10) 0.0002(10)
C58 0.0624(16) 0.0544(15) 0.0759(18) -0.0202(14) 0.0129(14) 0.0032(13)
C59 0.091(2) 0.0676(19) 0.076(2) -0.0270(16) 0.0125(17) 0.0030(17)
C60 0.0392(12) 0.0500(12) 0.0488(12) 0.0012(10) 0.0092(10) 0.0068(10)
C61 0.0488(13) 0.0446(12) 0.0524(13) 0.0049(10) 0.0135(10) 0.0089(10)
C62 0.0617(17) 0.084(2) 0.0639(17) 0.0202(15) 0.0140(13) 0.0249(15)
C63 0.097(2) 0.085(2) 0.0594(17) 0.0249(16) 0.0164(16) 0.0265(19)
C64 0.0379(11) 0.0365(10) 0.0470(11) 0.0010(9) 0.0109(9) 0.0003(9)
C65 0.0444(12) 0.0425(11) 0.0546(13) -0.0020(10) 0.0161(10) 0.0010(10)
C66 0.0544(14) 0.0475(13) 0.0589(14) -0.0056(11) 0.0115(11) 0.0002(11)
C67 0.084(2) 0.0569(15) 0.0618(16) -0.0147(13) 0.0199(14) -0.0047(14)
N71 0.0358(9) 0.0368(9) 0.0441(9) 0.0022(7) 0.0136(7) 0.0024(7)
C72 0.0360(11) 0.0386(11) 0.0479(12) 0.0006(9) 0.0123(9) 0.0011(9)
C73 0.0458(12) 0.0419(11) 0.0558(13) -0.0023(10) 0.0198(10) 0.0003(10)
C74 0.0556(15) 0.0503(13) 0.0655(15) -0.0093(12) 0.0191(12) -0.0036(12)
C75 0.090(2) 0.0633(17) 0.078(2) -0.0236(15) 0.0307(17) -0.0074(16)
C76 0.0379(11) 0.0407(11) 0.0482(12) 0.0043(9) 0.0137(9) 0.0069(9)
C77 0.0466(13) 0.0417(11) 0.0557(13) 0.0058(10) 0.0171(10) 0.0034(10)
C78 0.0629(16) 0.0488(13) 0.0557(14) 0.0119(11) 0.0170(12) 0.0091(12)
C79 0.093(2) 0.0747(19) 0.0577(17) 0.0149(15) 0.0017(16) -0.0014(17)
C80 0.0401(11) 0.0414(11) 0.0504(12) 0.0034(10) 0.0176(10) -0.0005(9)
C81 0.0497(13) 0.0421(12) 0.0511(13) 0.0052(10) 0.0152(11) 0.0002(10)
C82 0.0673(17) 0.0478(13) 0.0760(17) 0.0130(13) 0.0351(14) 0.0077(12)
C83 0.100(2) 0.0548(16) 0.0763(19) 0.0210(14) 0.0407(17) 0.0106(16)
C84 0.0395(11) 0.0401(11) 0.0467(12) 0.0015(9) 0.0141(9) 0.0041(9)
C85 0.0504(13) 0.0417(11) 0.0487(12) -0.0008(10) 0.0123(10) 0.0020(10)
C86 0.0627(16) 0.0478(13) 0.0619(15) -0.0090(12) 0.0159(12) 0.0044(12)
C87 0.087(2) 0.0658(17) 0.0652(17) -0.0170(14) 0.0206(16) -0.0013(16)
C119 0.096(7) 0.076(7) 0.065(6) -0.004(6) 0.018(7) -0.017(7)
C129 0.118(4) 0.167(5) 0.079(3) -0.029(3) 0.001(3) -0.041(3)

loop_
_atom_type_symbol
_atom_type_scat_dispersion_real
_atom_type_scat_dispersion_imag
_atom_type_scat_Cromer_Mann_a1
_atom_type_scat_Cromer_Mann_b1
_atom_type_scat_Cromer_Mann_a2
_atom_type_scat_Cromer_Mann_b2
_atom_type_scat_Cromer_Mann_a3
_atom_type_scat_Cromer_Mann_b3
_atom_type_scat_Cromer_Mann_a4
_atom_type_scat_Cromer_Mann_b4
_atom_type_scat_Cromer_Mann_c
_atom_type_scat_source
C 0.0181 0.0091 2.3100 20.8439 1.0200 10.2075 1.5886 0.5687 0.8650 51.6512 0.2156 'International Tables Vol C 4.2.6.8 and 6.1.1.4'
H 0.0000 0.0000 0.4930 10.5109 0.3229 26.1257 0.1402 3.1424 0.0408 57.7998 0.0030 'International Tables Vol C 4.2.6.8 and 6.1.1.4'
O 0.0492 0.0322 3.0485 13.2771 2.2868 5.7011 1.5463 0.3239 0.8670 32.9089 0.2508 'International Tables Vol C 4.2.6.8 and 6.1.1.4'
N 0.0311 0.0180 12.2126 0.0057 3.1322 9.8933 2.0125 28.9975 1.1663 0.5826 -11.5290 'International Tables Vol C 4.2.6.8 and 6.1.1.4'
F 0.0727 0.0534 3.5392 10.2825 2.6412 4.2944 1.5170 0.2615 1.0243 26.1476 0.2776 'International Tables Vol C 4.2.6.8 and 6.1.1.4'

loop_
_geom_angle_atom_site_label_1
_geom_angle_atom_site_label_2
_geom_angle_atom_site_label_3
_geom_angle
_geom_angle_publ_flag
O1 C1 N11 124.5(2) yes
O1 C1 N21 124.4(2) yes
N11 C1 N21 111.1(2) yes
O2 C2 N31 124.7(2) yes
O2 C2 N41 124.5(2) yes
N31 C2 N41 110.8(2) yes
H32 O3 H31 106.3 no
H42 O4 H41 105.8 no
C1 N11 C12 127.6(2) yes
C1 N11 H111 115.6 no
C12 N11 H111 115.9 no
N11 C12 C13 117.3(2) yes
N11 C12 C17 124.9(2) yes
C13 C12 C17 117.9(2) yes
C12 C13 C14 121.3(2) yes
C12 C13 H131 118.8 no
C14 C13 H131 119.9 no
C13 C14 C15 121.8(2) yes
C13 C14 H141 119.2 no
C15 C14 H141 119.0 no
C14 C15 C16 116.7(2) yes
C14 C15 C18 121.9(2) yes
C16 C15 C18 121.1(2) yes
C15 C16 C17 122.3(2) yes
C15 C16 H161 120.1 no
C17 C16 H161 117.5 no
C12 C17 C16 120.0(2) yes
C12 C17 H171 119.2 no
C16 C17 H171 120.9 no
C15 C18 C19 112.51(7) yes
C15 C18 C20 112.86(5) yes
C19 C18 C20 119.73(7) yes
C15 C18 H182 104.5 no
C19 C18 H182 106.9 no
C20 C18 H182 97.8 no
C15 C18 C20 112.86(5) yes
C15 C18 C119 112.89(7) yes
C20 C18 C119 119.97(7) yes
C15 C18 H181 102.7 no
C20 C18 H181 102.3 no
C119 C18 H181 103.3 no
C18 C19 H192 111.8 no
C18 C19 H193 101.8 no
H192 C19 H193 108.4 no
C18 C19 H191 113.2 no
H192 C19 H191 112.3 no
H193 C19 H191 108.7 no
C18 C20 H202 108.9 no
C18 C20 H201 106.2 no
H202 C20 H201 109.1 no
C18 C20 H203 114.6 no
H202 C20 H203 108.1 no
H201 C20 H203 109.8 no
C1 N21 C22 128.0(2) yes
C1 N21 H211 114.8 no
C22 N21 H211 117.2 no
N21 C22 C23 117.2(2) yes
N21 C22 C27 124.4(2) yes
C23 C22 C27 118.3(2) yes
C22 C23 C24 119.9(3) yes
C22 C23 H231 118.8 no
C24 C23 H231 121.3 no
C23 C24 C25 122.5(3) yes
C23 C24 H241 117.8 no
C25 C24 H241 119.6 no
C24 C25 C26 116.6(3) yes
C24 C25 C28 123.0(3) yes
C26 C25 C28 120.4(3) yes
C25 C26 C27 122.3(3) yes
C25 C26 H261 119.9 no
C27 C26 H261 117.7 no
C22 C27 C26 120.3(3) yes
C22 C27 H271 118.9 no
C26 C27 H271 120.8 no
C25 C28 C29 113.01(7) yes
C25 C28 C30 112.96(5) yes
C29 C28 C30 120.06(7) yes
C25 C28 H282 102.6 no
C29 C28 H282 103.8 no
C30 C28 H282 101.5 no
C25 C28 C30 112.96(5) yes
C25 C28 C129 113.05(7) yes
C30 C28 C129 120.17(7) yes
C25 C28 H281 108.3 no
C30 C28 H281 99.6 no
C129 C28 H281 100.1 no
C28 C29 H291 107.2 no
C28 C29 H293 108.8 no
H291 C29 H293 109.3 no
C28 C29 H292 109.4 no
H291 C29 H292 110.9 no
H293 C29 H292 111.2 no
C28 C30 H303 110.1 no
C28 C30 H301 103.6 no
H303 C30 H301 112.0 no
C28 C30 H302 108.1 no
H303 C30 H302 110.5 no
H301 C30 H302 112.3 no
C2 N31 C32 127.7(2) yes
C2 N31 H311 114.8 no
C32 N31 H311 117.2 no
N31 C32 C33 117.2(2) yes
N31 C32 C37 124.5(2) yes
C33 C32 C37 118.3(2) yes
C32 C33 C34 121.3(2) yes
C32 C33 H331 118.6 no
C34 C33 H331 120.2 no
C33 C34 C35 121.6(2) yes
C33 C34 H341 120.4 no
C35 C34 H341 118.0 no
C34 C35 C36 116.4(2) yes
C34 C35 C38 121.4(2) yes
C36 C35 C38 122.2(2) yes
C35 C36 C37 123.0(2) yes
C35 C36 H361 118.9 no
C37 C36 H361 118.0 no
C32 C37 C36 119.4(2) yes
C32 C37 H371 120.0 no
C36 C37 H371 120.6 no
C35 C38 C39 110.8(3) yes
C35 C38 C40 111.6(3) yes
C39 C38 C40 111.1(3) yes
C35 C38 H381 108.7 no
C39 C38 H381 106.1 no
C40 C38 H381 108.3 no
C38 C39 H393 108.7 no
C38 C39 H391 108.6 no
H393 C39 H391 110.2 no
C38 C39 H392 106.5 no
H393 C39 H392 110.4 no
H391 C39 H392 112.4 no
C38 C40 H401 107.4 no
C38 C40 H403 109.4 no
H401 C40 H403 110.5 no
C38 C40 H402 107.6 no
H401 C40 H402 111.8 no
H403 C40 H402 110.1 no
C2 N41 C42 128.0(2) yes
C2 N41 H411 115.3 no
C42 N41 H411 116.6 no
N41 C42 C43 117.4(2) yes
N41 C42 C47 124.3(2) yes
C43 C42 C47 118.2(2) yes
C42 C43 C44 120.7(2) yes
C42 C43 H431 118.6 no
C44 C43 H431 120.7 no
C43 C44 C45 121.9(3) yes
C43 C44 H441 118.8 no
C45 C44 H441 119.3 no
C44 C45 C46 116.5(2) yes
C44 C45 C48 121.4(3) yes
C46 C45 C48 122.1(2) yes
C45 C46 C47 123.0(2) yes
C45 C46 H461 117.9 no
C47 C46 H461 119.1 no
C42 C47 C46 119.7(2) yes
C42 C47 H471 118.9 no
C46 C47 H471 121.4 no
C45 C48 C49 112.4(3) yes
C45 C48 C50 111.8(3) yes
C49 C48 C50 109.7(3) yes
C45 C48 H481 105.8 no
C49 C48 H481 109.0 no
C50 C48 H481 108.0 no
C48 C49 H491 109.5 no
C48 C49 H492 108.2 no
H491 C49 H492 109.1 no
C48 C49 H493 108.2 no
H491 C49 H493 110.1 no
H492 C49 H493 111.6 no
C48 C50 H501 108.5 no
C48 C50 H502 109.7 no
H501 C50 H502 111.0 no
C48 C50 H503 108.5 no
H501 C50 H503 108.6 no
H502 C50 H503 110.6 no
C52 N51 C56 111.12(17) yes
C52 N51 C60 106.89(16) yes
C56 N51 C60 111.12(17) yes
C52 N51 C64 110.40(16) yes
C56 N51 C64 106.26(16) yes
C60 N51 C64 111.10(17) yes
N51 C52 C53 115.54(18) yes
N51 C52 H521 107.1 no
C53 C52 H521 109.4 no
N51 C52 H522 105.9 no
C53 C52 H522 110.2 no
H521 C52 H522 108.5 no
C52 C53 C54 110.1(2) yes
C52 C53 H531 109.9 no
C54 C53 H531 109.7 no
C52 C53 H532 109.4 no
C54 C53 H532 108.9 no
H531 C53 H532 108.8 no
C53 C54 C55 112.0(2) yes
C53 C54 H541 109.7 no
C55 C54 H541 111.0 no
C53 C54 H542 109.2 no
C55 C54 H542 108.0 no
H541 C54 H542 106.7 no
C54 C55 H551 109.9 no
C54 C55 H552 108.8 no
H551 C55 H552 110.3 no
C54 C55 H553 109.9 no
H551 C55 H553 108.0 no
H552 C55 H553 109.9 no
N51 C56 C57 115.57(18) yes
N51 C56 H561 105.0 no
C57 C56 H561 110.8 no
N51 C56 H562 107.7 no
C57 C56 H562 108.4 no
H561 C56 H562 109.1 no
C56 C57 C58 110.5(2) yes
C56 C57 H571 108.1 no
C58 C57 H571 110.1 no
C56 C57 H572 111.8 no
C58 C57 H572 108.1 no
H571 C57 H572 108.1 no
C57 C58 C59 112.5(2) yes
C57 C58 H581 107.9 no
C59 C58 H581 109.7 no
C57 C58 H582 108.5 no
C59 C58 H582 109.5 no
H581 C58 H582 108.7 no
C58 C59 H591 110.9 no
C58 C59 H593 109.6 no
H591 C59 H593 110.5 no
C58 C59 H592 110.9 no
H591 C59 H592 106.3 no
H593 C59 H592 108.5 no
N51 C60 C61 116.66(18) yes
N51 C60 H602 108.2 no
C61 C60 H602 108.5 no
N51 C60 H601 105.6 no
C61 C60 H601 109.4 no
H602 C60 H601 108.3 no
C60 C61 C62 109.5(2) yes
C60 C61 H612 110.9 no
C62 C61 H612 108.9 no
C60 C61 H611 110.6 no
C62 C61 H611 109.1 no
H612 C61 H611 107.8 no
C61 C62 C63 114.8(3) yes
C61 C62 H622 109.3 no
C63 C62 H622 105.6 no
C61 C62 H621 107.6 no
C63 C62 H621 108.6 no
H622 C62 H621 111.0 no
C62 C63 H631 109.5 no
C62 C63 H632 110.6 no
H631 C63 H632 107.9 no
C62 C63 H633 108.5 no
H631 C63 H633 110.1 no
H632 C63 H633 110.3 no
N51 C64 C65 116.05(18) yes
N51 C64 H641 105.7 no
C65 C64 H641 109.7 no
N51 C64 H642 107.3 no
C65 C64 H642 109.4 no
H641 C64 H642 108.3 no
C64 C65 C66 108.73(19) yes
C64 C65 H651 109.9 no
C66 C65 H651 111.2 no
C64 C65 H652 110.7 no
C66 C65 H652 107.1 no
H651 C65 H652 109.2 no
C65 C66 C67 112.4(2) yes
C65 C66 H661 108.4 no
C67 C66 H661 108.5 no
C65 C66 H662 108.9 no
C67 C66 H662 109.4 no
H661 C66 H662 109.2 no
C66 C67 H673 109.7 no
C66 C67 H672 108.8 no
H673 C67 H672 109.4 no
C66 C67 H671 110.4 no
H673 C67 H671 108.8 no
H672 C67 H671 109.6 no
C72 N71 C76 111.21(16) yes
C72 N71 C80 110.44(16) yes
C76 N71 C80 107.37(16) yes
C72 N71 C84 106.09(16) yes
C76 N71 C84 110.90(16) yes
C80 N71 C84 110.88(16) yes
N71 C72 C73 115.64(17) yes
N71 C72 H721 106.5 no
C73 C72 H721 109.7 no
N71 C72 H722 106.7 no
C73 C72 H722 109.2 no
H721 C72 H722 108.9 no
C72 C73 C74 108.52(19) yes
C72 C73 H731 110.4 no
C74 C73 H731 109.4 no
C72 C73 H732 110.5 no
C74 C73 H732 108.8 no
H731 C73 H732 109.1 no
C73 C74 C75 112.5(2) yes
C73 C74 H741 108.9 no
C75 C74 H741 109.7 no
C73 C74 H742 109.6 no
C75 C74 H742 107.5 no
H741 C74 H742 108.6 no
C74 C75 H751 109.1 no
C74 C75 H752 109.2 no
H751 C75 H752 109.5 no
C74 C75 H753 109.0 no
H751 C75 H753 110.3 no
H752 C75 H753 109.6 no
N71 C76 C77 114.87(17) yes
N71 C76 H762 105.1 no
C77 C76 H762 110.2 no
N71 C76 H761 106.2 no
C77 C76 H761 110.0 no
H762 C76 H761 110.3 no
C76 C77 C78 111.2(2) yes
C76 C77 H772 109.1 no
C78 C77 H772 108.6 no
C76 C77 H771 110.3 no
C78 C77 H771 108.3 no
H772 C77 H771 109.3 no
C77 C78 C79 113.4(2) yes
C77 C78 H782 110.0 no
C79 C78 H782 106.5 no
C77 C78 H781 108.5 no
C79 C78 H781 108.6 no
H782 C78 H781 109.7 no
C78 C79 H792 111.0 no
C78 C79 H791 109.6 no
H792 C79 H791 109.1 no
C78 C79 H793 108.1 no
H792 C79 H793 107.5 no
H791 C79 H793 111.4 no
N71 C80 C81 115.01(18) yes
N71 C80 H801 106.3 no
C81 C80 H801 110.6 no
N71 C80 H802 105.5 no
C81 C80 H802 110.8 no
H801 C80 H802 108.3 no
C80 C81 C82 110.9(2) yes
C80 C81 H811 110.6 no
C82 C81 H811 107.0 no
C80 C81 H812 109.2 no
C82 C81 H812 108.8 no
H811 C81 H812 110.3 no
C81 C82 C83 112.3(2) yes
C81 C82 H821 110.2 no
C83 C82 H821 108.4 no
C81 C82 H822 107.3 no
C83 C82 H822 108.8 no
H821 C82 H822 109.9 no
C82 C83 H831 110.8 no
C82 C83 H832 110.8 no
H831 C83 H832 108.7 no
C82 C83 H833 108.9 no
H831 C83 H833 110.0 no
H832 C83 H833 107.6 no
N71 C84 C85 115.26(18) yes
N71 C84 H841 107.5 no
C85 C84 H841 109.6 no
N71 C84 H842 105.1 no
C85 C84 H842 110.0 no
H841 C84 H842 109.2 no
C84 C85 C86 110.4(2) yes
C84 C85 H851 110.9 no
C86 C85 H851 108.9 no
C84 C85 H852 109.2 no
C86 C85 H852 109.2 no
H851 C85 H852 108.2 no
C85 C86 C87 112.9(2) yes
C85 C86 H861 109.2 no
C87 C86 H861 109.8 no
C85 C86 H862 106.3 no
C87 C86 H862 108.9 no
H861 C86 H862 109.6 no
C86 C87 H871 113.6 no
C86 C87 H872 110.1 no
H871 C87 H872 106.4 no
C86 C87 H873 112.5 no
H871 C87 H873 107.4 no
H872 C87 H873 106.4 no
C18 C119 H1191 109.5 no
C18 C119 H1192 110.2 no
H1191 C119 H1192 109.5 no
C18 C119 H1193 109.2 no
H1191 C119 H1193 109.1 no
H1192 C119 H1193 109.3 no
C28 C129 H1291 104.9 no
C28 C129 H1292 110.0 no
H1291 C129 H1292 109.6 no
C28 C129 H1293 106.3 no
H1291 C129 H1293 112.0 no
H1292 C129 H1293 113.7 no

loop_
_geom_bond_atom_site_label_1
_geom_bond_atom_site_label_2
_geom_bond_distance
_geom_bond_publ_flag
O1 C1 1.226(3) yes
C1 N11 1.365(3) yes
C1 N21 1.373(3) yes
O2 C2 1.224(3) yes
C2 N31 1.372(3) yes
C2 N41 1.378(3) yes
O3 H32 0.867 no
O3 H31 0.853 no
O4 H42 0.848 no
O4 H41 0.842 no
N11 C12 1.400(3) yes
N11 H111 0.872 no
C12 C13 1.383(3) yes
C12 C17 1.394(3) yes
C13 C14 1.372(4) yes
C13 H131 0.935 no
C14 C15 1.388(4) yes
C14 H141 0.955 no
C15 C16 1.383(3) yes
C15 C18 1.517(3) yes
C16 C17 1.386(3) yes
C16 H161 0.930 no
C17 H171 0.925 no
C18 C19 1.461(4) yes
C18 C20 1.492(3) yes
C18 H182 0.978 no
C18 C20 1.492(3) yes
C18 C119 1.466(7) yes
C18 H181 0.992 no
C19 H192 0.981 no
C19 H193 0.977 no
C19 H191 0.972 no
C20 H202 0.988 no
C20 H201 0.991 no
C20 H203 0.993 no
N21 C22 1.403(3) yes
N21 H211 0.867 no
C22 C23 1.392(4) yes
C22 C27 1.388(4) yes
C23 C24 1.379(4) yes
C23 H231 0.943 no
C24 C25 1.390(5) yes
C24 H241 0.946 no
C25 C26 1.375(5) yes
C25 C28 1.519(3) yes
C26 C27 1.385(4) yes
C26 H261 0.939 no
C27 H271 0.937 no
C28 C29 1.451(7) yes
C28 C30 1.460(3) yes
C28 H282 0.975 no
C28 C30 1.460(3) yes
C28 C129 1.459(5) yes
C28 H281 0.970 no
C29 H291 0.957 no
C29 H293 0.961 no
C29 H292 0.967 no
C30 H303 0.969 no
C30 H301 0.982 no
C30 H302 0.966 no
N31 C32 1.404(3) yes
N31 H311 0.870 no
C32 C33 1.386(4) yes
C32 C37 1.396(3) yes
C33 C34 1.378(4) yes
C33 H331 0.967 no
C34 C35 1.392(4) yes
C34 H341 0.944 no
C35 C36 1.389(4) yes
C35 C38 1.512(4) yes
C36 C37 1.385(4) yes
C36 H361 0.931 no
C37 H371 0.930 no
C38 C39 1.516(5) yes
C38 C40 1.528(5) yes
C38 H381 0.974 no
C39 H393 0.969 no
C39 H391 0.974 no
C39 H392 0.981 no
C40 H401 0.990 no
C40 H403 0.975 no
C40 H402 0.982 no
N41 C42 1.402(3) yes
N41 H411 0.859 no
C42 C43 1.390(3) yes
C42 C47 1.401(3) yes
C43 C44 1.382(4) yes
C43 H431 0.946 no
C44 C45 1.396(4) yes
C44 H441 0.946 no
C45 C46 1.382(4) yes
C45 C48 1.517(4) yes
C46 C47 1.381(4) yes
C46 H461 0.942 no
C47 H471 0.936 no
C48 C49 1.510(5) yes
C48 C50 1.530(5) yes
C48 H481 0.972 no
C49 H491 0.959 no
C49 H492 0.964 no
C49 H493 0.970 no
C50 H501 0.954 no
C50 H502 0.968 no
C50 H503 0.977 no
N51 C52 1.519(3) yes
N51 C56 1.524(3) yes
N51 C60 1.513(3) yes
N51 C64 1.522(3) yes
C52 C53 1.516(3) yes
C52 H521 0.957 no
C52 H522 0.968 no
C53 C54 1.523(3) yes
C53 H531 0.980 no
C53 H532 0.968 no
C54 C55 1.519(4) yes
C54 H541 0.983 no
C54 H542 0.972 no
C55 H551 0.959 no
C55 H552 0.973 no
C55 H553 0.977 no
C56 C57 1.513(3) yes
C56 H561 0.965 no
C56 H562 0.971 no
C57 C58 1.508(4) yes
C57 H571 0.972 no
C57 H572 0.976 no
C58 C59 1.519(4) yes
C58 H581 0.992 no
C58 H582 0.956 no
C59 H591 0.967 no
C59 H593 0.978 no
C59 H592 0.972 no
C60 C61 1.512(3) yes
C60 H602 0.967 no
C60 H601 0.966 no
C61 C62 1.523(3) yes
C61 H612 0.986 no
C61 H611 0.962 no
C62 C63 1.486(4) yes
C62 H622 0.998 no
C62 H621 0.963 no
C63 H631 0.974 no
C63 H632 0.983 no
C63 H633 0.973 no
C64 C65 1.515(3) yes
C64 H641 0.985 no
C64 H642 0.981 no
C65 C66 1.522(3) yes
C65 H651 0.962 no
C65 H652 0.972 no
C66 C67 1.520(4) yes
C66 H661 0.971 no
C66 H662 0.977 no
C67 H673 0.967 no
C67 H672 0.970 no
C67 H671 0.967 no
N71 C72 1.521(3) yes
N71 C76 1.518(3) yes
N71 C80 1.522(3) yes
N71 C84 1.525(3) yes
C72 C73 1.518(3) yes
C72 H721 0.972 no
C72 H722 0.976 no
C73 C74 1.521(3) yes
C73 H731 0.984 no
C73 H732 0.972 no
C74 C75 1.523(4) yes
C74 H741 0.973 no
C74 H742 0.965 no
C75 H751 0.964 no
C75 H752 0.973 no
C75 H753 0.963 no
C76 C77 1.519(3) yes
C76 H762 0.967 no
C76 H761 0.968 no
C77 C78 1.529(3) yes
C77 H772 0.969 no
C77 H771 0.976 no
C78 C79 1.508(4) yes
C78 H782 1.011 no
C78 H781 0.970 no
C79 H792 0.973 no
C79 H791 0.980 no
C79 H793 0.988 no
C80 C81 1.515(3) yes
C80 H801 0.969 no
C80 H802 0.983 no
C81 C82 1.515(3) yes
C81 H811 0.971 no
C81 H812 0.978 no
C82 C83 1.515(4) yes
C82 H821 0.969 no
C82 H822 0.984 no
C83 H831 0.976 no
C83 H832 0.987 no
C83 H833 0.977 no
C84 C85 1.515(3) yes
C84 H841 0.967 no
C84 H842 0.966 no
C85 C86 1.518(3) yes
C85 H851 0.969 no
C85 H852 0.976 no
C86 C87 1.509(4) yes
C86 H861 0.973 no
C86 H862 0.964 no
C87 H871 0.978 no
C87 H872 0.950 no
C87 H873 0.956 no
C119 H1191 0.960 no
C119 H1192 0.962 no
C119 H1193 0.962 no
C129 H1291 0.968 no
C129 H1292 0.957 no
C129 H1293 0.981 no

loop_
_geom_hbond_atom_site_label_D
_geom_hbond_atom_site_label_H
_geom_hbond_atom_site_label_A
_geom_hbond_site_symmetry_A
_geom_hbond_angle_DHA
_geom_hbond_distance_DH
_geom_hbond_distance_HA
_geom_hbond_distance_DA
_geom_hbond_publ_flag
C17 H171 O1 . 122.64 0.925 2.279 2.885(4) yes
C27 H271 O1 . 123.44 0.937 2.260 2.884(4) yes
C37 H371 O2 . 121.91 0.930 2.295 2.896(4) yes
C47 H471 O2 . 121.23 0.936 2.312 2.909(4) yes
C62 H622 C119 4_555 139.26 0.998 2.221 3.048(4) yes
C64 H642 O4 . 176.42 0.981 2.378 3.358(4) yes
C72 H722 O3 . 177.24 0.976 2.440 3.416(4) yes
C119 H182 C20 . 134.3 0.853 1.892 2.562(4) yes
C19 H181 C15 . 120.7 0.779 1.986 2.476(4) yes
C19 H181 C20 . 132.7 0.779 1.960 2.554(4) yes
C129 H282 C24 . 124.8 0.821 2.531 3.074(4) yes
C129 H282 C30 . 131.4 0.821 1.911 2.530(4) yes
C29 H281 C30 . 139.9 0.771 1.883 2.522(4) yes
